data_4125308
loop_
_publ_author_name
'Duman, Leila M.'
'Farrell, Wesley S.'
'Zavalij, Peter Y.'
'Sita, Lawrence R.'

_publ_section_title
;
 Steric Switching From Photochemical to Thermal Reaction Pathways for
 Enhanced Efficiency in Metal-Mediated Nitrogen Fixation.
;
_journal_name_full 'Journal of the American Chemical Society'
_journal_paper_doi 10.1021/jacs.6b09789
_journal_year 2016
_chemical_formula_moiety 'C24 H39 Mo N3 Si'
_chemical_formula_sum 'C24 H39 Mo N3 Si'
_chemical_formula_weight 493.61
_chemical_name_systematic Mo-complex
_space_group_crystal_system monoclinic
_space_group_IT_number 14
_space_group_name_Hall '-P 2ybc'
_space_group_name_H-M_alt 'P 1 21/c 1'
_symmetry_cell_setting monoclinic
_symmetry_space_group_name_Hall '-P 2ybc'
_symmetry_space_group_name_H-M 'P 1 21/c 1'
_atom_sites_solution_hydrogens geom
_atom_sites_solution_primary direct
_atom_sites_solution_secondary difmap
_audit_creation_method 'SHELXL-2014 & ZCIF'
_cell_angle_alpha 90
_cell_angle_beta 117.7439(7)
_cell_angle_gamma 90
_cell_formula_units_Z 4
_cell_length_a 18.1670(9)
_cell_length_b 9.5868(5)
_cell_length_c 17.1967(9)
_cell_measurement_reflns_used 20055
_cell_measurement_temperature 150(2)
_cell_measurement_theta_max 30.5
_cell_measurement_theta_min 2.5
_cell_volume 2650.7(2)
_computing_cell_refinement Apex2
_computing_data_collection 'Apex2 (Bruker, 2010)'
_computing_data_reduction 'Apex2, Saint'
_computing_molecular_graphics 'Olex2 (Dolomanov, 2009), Crystal Maker'
_computing_publication_material 'Apex2, SHELXL-2014, Platon (Spek, 1990)'
_computing_structure_refinement 'ShelXL-2014 (Sheldrick, 2014)'
_computing_structure_solution 'ShelXT-2014 (Sheldrick, 2014)'
_diffrn_ambient_temperature 150(2)
_diffrn_detector 'CCD area detector'
_diffrn_detector_area_resol_mean 8.333
_diffrn_measured_fraction_theta_full 1.000
_diffrn_measured_fraction_theta_max 0.998
_diffrn_measurement_device_type 'Bruker Smart Apex II CCD'
_diffrn_measurement_method '\f and \w scans'
_diffrn_measurement_specimen_support 'MiTeGen loop'
_diffrn_orient_matrix_type standard
_diffrn_orient_matrix_UB_11 -0.0229210
_diffrn_orient_matrix_UB_12 0.0089592
_diffrn_orient_matrix_UB_13 -0.0614712
_diffrn_orient_matrix_UB_21 0.0070167
_diffrn_orient_matrix_UB_22 -0.1028168
_diffrn_orient_matrix_UB_23 -0.0040840
_diffrn_orient_matrix_UB_31 -0.0611757
_diffrn_orient_matrix_UB_32 -0.0151339
_diffrn_orient_matrix_UB_33 -0.0085332
_diffrn_radiation_monochromator graphite
_diffrn_radiation_type MoK\a
_diffrn_radiation_wavelength 0.71073
_diffrn_reflns_av_R_equivalents 0.0301
_diffrn_reflns_av_unetI/netI 0.0195
_diffrn_reflns_Laue_measured_fraction_full 1.000
_diffrn_reflns_Laue_measured_fraction_max 0.998
_diffrn_reflns_limit_h_max 25
_diffrn_reflns_limit_h_min 0
_diffrn_reflns_limit_k_max 0
_diffrn_reflns_limit_k_min -13
_diffrn_reflns_limit_l_max 21
_diffrn_reflns_limit_l_min -24
_diffrn_reflns_number 79661
_diffrn_reflns_point_group_measured_fraction_full 1.000
_diffrn_reflns_point_group_measured_fraction_max 0.998
_diffrn_reflns_theta_full 26.500
_diffrn_reflns_theta_max 30.630
_diffrn_reflns_theta_min 2.369
_diffrn_source 'sealed tube'
_exptl_absorpt_coefficient_mu 0.554
_exptl_absorpt_correction_T_max 0.925
_exptl_absorpt_correction_T_min 0.802
_exptl_absorpt_correction_type multi-scan
_exptl_absorpt_process_details 'TWINABS (Sheldrick, 2008)'
_exptl_crystal_colour purple
_exptl_crystal_density_diffrn 1.237
_exptl_crystal_density_method 'not measured'
_exptl_crystal_description prism
_exptl_crystal_F_000 1040
_exptl_crystal_id LD-3-18
_exptl_crystal_size_max 0.25
_exptl_crystal_size_mid 0.17
_exptl_crystal_size_min 0.14
_refine_diff_density_max 0.479
_refine_diff_density_min -0.517
_refine_diff_density_rms 0.057
_refine_ls_extinction_method none
_refine_ls_goodness_of_fit_ref 1.034
_refine_ls_hydrogen_treatment constr
_refine_ls_matrix_type full
_refine_ls_number_parameters 273
_refine_ls_number_reflns 8232
_refine_ls_number_restraints 0
_refine_ls_restrained_S_all 1.034
_refine_ls_R_factor_all 0.0306
_refine_ls_R_factor_gt 0.0253
_refine_ls_shift/su_max 0.001
_refine_ls_shift/su_mean 0.000
_refine_ls_structure_factor_coef Fsqd
_refine_ls_weighting_details 'w=1/[\s^2^(Fo^2^)+(0.0311P)^2^+1.0999P] where P=(Fo^2^+2Fc^2^)/3'
_refine_ls_weighting_scheme calc
_refine_ls_wR_factor_gt 0.0621
_refine_ls_wR_factor_ref 0.0650
_reflns_Friedel_coverage 0.000
_reflns_number_gt 7365
_reflns_number_total 8232
_reflns_threshold_expression 'I > 2\s(I)'
_cod_data_source_file ja6b09789_si_002.cif
_cod_data_source_block cmpd_8
_cod_depositor_comments
;
The following automatic conversions were performed:

'_symmetry_cell_setting' value 'Monoclinic' changed to 'monoclinic'
according to
/usr/data/users/saulius/crontab/automatic-downloads/rss-feeds/ACS/lib/dictionaries/cif_core.dic
dictionary named 'cif_core.dic' version 2.4.2 from 2011-04-26.

Automatic conversion script
Id: cif_fix_values 4268 2015-11-12 08:31:59Z antanas 
;
_cod_original_sg_symbol_H-M P21/c
_cod_database_code 4125308
_shelx_space_group_comment
;
The symmetry employed for this shelxl refinement is uniquely defined
by the following loop, which should always be used as a source of
symmetry information in preference to the above space-group names.
They are only intended as comments.
;
_shelx_estimated_absorpt_t_min 0.874
_shelx_estimated_absorpt_t_max 0.927

loop_
_space_group_symop_operation_xyz
'x, y, z'
'-x, y+1/2, -z+1/2'
'-x, -y, -z'
'x, -y-1/2, z-1/2'

loop_
_atom_site_label
_atom_site_type_symbol
_atom_site_fract_x
_atom_site_fract_y
_atom_site_fract_z
_atom_site_U_iso_or_equiv
_atom_site_adp_type
_atom_site_occupancy
_atom_site_site_symmetry_order
_atom_site_calc_flag
_atom_site_refinement_flags_posn
_atom_site_refinement_flags_adp
Mo1 Mo 0.29551(2) 0.82565(2) 0.30119(2) 0.01938(4) Uani 1 1 d . .
N2 N 0.20004(7) 0.88566(13) 0.29089(8) 0.0258(2) Uani 1 1 d . .
Si3 Si 0.10787(3) 0.96339(5) 0.27431(3) 0.02874(9) Uani 1 1 d . .
C4 C 0.02217(11) 0.9047(3) 0.16707(12) 0.0536(6) Uani 1 1 d . .
H4A H 0.0320 0.9397 0.1192 0.080 Uiso 1 1 calc R U
H4B H -0.0309 0.9409 0.1603 0.080 Uiso 1 1 calc R U
H4C H 0.0204 0.8025 0.1653 0.080 Uiso 1 1 calc R U
C5 C 0.11855(16) 1.1569(2) 0.27222(19) 0.0610(6) Uani 1 1 d . .
H5A H 0.1574 1.1900 0.3312 0.092 Uiso 1 1 calc R U
H5B H 0.0641 1.2006 0.2534 0.092 Uiso 1 1 calc R U
H5C H 0.1397 1.1816 0.2310 0.092 Uiso 1 1 calc R U
C6 C 0.08323(12) 0.9149(3) 0.36437(12) 0.0469(5) Uani 1 1 d . .
H6A H 0.0809 0.8131 0.3678 0.070 Uiso 1 1 calc R U
H6B H 0.0293 0.9547 0.3525 0.070 Uiso 1 1 calc R U
H6C H 0.1265 0.9514 0.4203 0.070 Uiso 1 1 calc R U
C10 C 0.26009(9) 0.61056(15) 0.20131(9) 0.0238(3) Uani 1 1 d . .
C11 C 0.21883(10) 0.49221(15) 0.13972(9) 0.0278(3) Uani 1 1 d . .
C12 C 0.13584(12) 0.4615(2) 0.11289(12) 0.0455(4) Uani 1 1 d . .
H12 H 0.1043 0.5177 0.1321 0.055 Uiso 1 1 calc R U
C13 C 0.09881(16) 0.3480(3) 0.05764(14) 0.0629(7) Uani 1 1 d . .
H13 H 0.0421 0.3264 0.0394 0.075 Uiso 1 1 calc R U
C14 C 0.14475(17) 0.2669(2) 0.02951(12) 0.0603(7) Uani 1 1 d . .
H14 H 0.1196 0.1889 -0.0076 0.072 Uiso 1 1 calc R U
C15 C 0.22651(16) 0.2984(2) 0.05494(12) 0.0539(6) Uani 1 1 d . .
H15 H 0.2575 0.2429 0.0347 0.065 Uiso 1 1 calc R U
C16 C 0.26423(12) 0.41110(18) 0.11013(11) 0.0379(4) Uani 1 1 d . .
H16 H 0.3208 0.4327 0.1276 0.045 Uiso 1 1 calc R U
N17 N 0.27303(8) 0.73642(13) 0.17789(7) 0.0262(2) Uani 1 1 d . .
C18 C 0.24032(10) 0.78249(17) 0.08705(9) 0.0297(3) Uani 1 1 d . .
H18A H 0.2332 0.7004 0.0492 0.036 Uiso 1 1 calc R U
H18B H 0.2811 0.8457 0.0823 0.036 Uiso 1 1 calc R U
C19 C 0.15764(13) 0.8577(2) 0.05397(11) 0.0439(4) Uani 1 1 d . .
H19A H 0.1157 0.7932 0.0539 0.066 Uiso 1 1 calc R U
H19B H 0.1400 0.8915 -0.0059 0.066 Uiso 1 1 calc R U
H19C H 0.1638 0.9369 0.0926 0.066 Uiso 1 1 calc R U
N20 N 0.28750(8) 0.60471(13) 0.28765(7) 0.0261(2) Uani 1 1 d . .
C21 C 0.27968(11) 0.48545(17) 0.33497(10) 0.0338(3) Uani 1 1 d . .
H21A H 0.3348 0.4627 0.3843 0.041 Uiso 1 1 calc R U
H21B H 0.2605 0.4038 0.2952 0.041 Uiso 1 1 calc R U
C22 C 0.21878(18) 0.5131(2) 0.37059(16) 0.0610(6) Uani 1 1 d . .
H22A H 0.2348 0.5987 0.4058 0.091 Uiso 1 1 calc R U
H22B H 0.2195 0.4346 0.4074 0.091 Uiso 1 1 calc R U
H22C H 0.1627 0.5240 0.3216 0.091 Uiso 1 1 calc R U
C30 C 0.43379(9) 0.88024(18) 0.31382(10) 0.0307(3) Uani 1 1 d . .
C31 C 0.44735(9) 0.78782(17) 0.38217(10) 0.0305(3) Uani 1 1 d . .
C32 C 0.41083(9) 0.84528(16) 0.43372(9) 0.0273(3) Uani 1 1 d . .
C33 C 0.37858(8) 0.98027(15) 0.39672(9) 0.0252(3) Uani 1 1 d . .
C34 C 0.38835(9) 0.99860(16) 0.31879(9) 0.0275(3) Uani 1 1 d . .
C35 C 0.45905(12) 0.8559(3) 0.24313(14) 0.0510(5) Uani 1 1 d . .
H35A H 0.5172 0.8835 0.2647 0.076 Uiso 1 1 calc R U
H35B H 0.4236 0.9115 0.1912 0.076 Uiso 1 1 calc R U
H35C H 0.4527 0.7568 0.2274 0.076 Uiso 1 1 calc R U
C36 C 0.48928(12) 0.6485(2) 0.39661(16) 0.0509(5) Uani 1 1 d . .
H36A H 0.4650 0.5959 0.3414 0.076 Uiso 1 1 calc R U
H36B H 0.4814 0.5966 0.4413 0.076 Uiso 1 1 calc R U
H36C H 0.5489 0.6620 0.4166 0.076 Uiso 1 1 calc R U
C37 C 0.42433(12) 0.7927(2) 0.52149(11) 0.0444(4) Uani 1 1 d . .
H37A H 0.4239 0.6905 0.5212 0.067 Uiso 1 1 calc R U
H37B H 0.3798 0.8272 0.5334 0.067 Uiso 1 1 calc R U
H37C H 0.4781 0.8262 0.5672 0.067 Uiso 1 1 calc R U
C38 C 0.34643(11) 1.08681(19) 0.43723(12) 0.0398(4) Uani 1 1 d . .
H38A H 0.3096 1.0414 0.4568 0.060 Uiso 1 1 calc R U
H38B H 0.3154 1.1587 0.3937 0.060 Uiso 1 1 calc R U
H38C H 0.3933 1.1299 0.4877 0.060 Uiso 1 1 calc R U
C39 C 0.36826(12) 1.1290(2) 0.26352(12) 0.0436(4) Uani 1 1 d . .
H39A H 0.4133 1.1968 0.2921 0.065 Uiso 1 1 calc R U
H39B H 0.3161 1.1691 0.2572 0.065 Uiso 1 1 calc R U
H39C H 0.3623 1.1057 0.2054 0.065 Uiso 1 1 calc R U

loop_
_atom_site_aniso_label
_atom_site_aniso_U_11
_atom_site_aniso_U_22
_atom_site_aniso_U_33
_atom_site_aniso_U_23
_atom_site_aniso_U_13
_atom_site_aniso_U_12
Mo1 0.01910(6) 0.01954(6) 0.01839(5) -0.00187(4) 0.00777(4) -0.00240(4)
N2 0.0211(5) 0.0272(6) 0.0269(5) -0.0043(5) 0.0094(4) -0.0033(5)
Si3 0.02230(18) 0.0355(2) 0.02745(18) 0.00028(16) 0.01075(15) 0.00279(16)
C4 0.0265(8) 0.0930(18) 0.0340(8) -0.0093(10) 0.0079(7) 0.0016(10)
C5 0.0568(13) 0.0374(11) 0.0877(18) 0.0092(10) 0.0326(13) 0.0143(9)
C6 0.0371(9) 0.0718(14) 0.0369(8) 0.0018(9) 0.0215(7) 0.0036(9)
C10 0.0248(6) 0.0237(6) 0.0230(6) -0.0030(5) 0.0111(5) -0.0010(5)
C11 0.0354(8) 0.0248(7) 0.0211(6) -0.0029(5) 0.0114(5) -0.0058(6)
C12 0.0422(10) 0.0565(12) 0.0394(9) -0.0124(8) 0.0203(8) -0.0208(9)
C13 0.0633(14) 0.0734(16) 0.0408(10) -0.0117(10) 0.0149(10) -0.0431(13)
C14 0.0972(18) 0.0342(10) 0.0282(8) -0.0085(7) 0.0113(10) -0.0238(11)
C15 0.0842(16) 0.0317(9) 0.0303(8) -0.0087(7) 0.0137(9) 0.0079(10)
C16 0.0452(9) 0.0318(8) 0.0297(7) -0.0064(6) 0.0116(7) 0.0046(7)
N17 0.0334(6) 0.0246(6) 0.0208(5) -0.0018(4) 0.0127(5) -0.0036(5)
C18 0.0377(8) 0.0308(7) 0.0223(6) 0.0007(5) 0.0154(6) -0.0033(6)
C19 0.0508(11) 0.0497(11) 0.0285(7) 0.0076(7) 0.0162(7) 0.0141(9)
N20 0.0342(6) 0.0206(6) 0.0219(5) -0.0011(4) 0.0116(5) -0.0025(5)
C21 0.0467(9) 0.0245(7) 0.0263(6) 0.0024(5) 0.0137(6) -0.0044(6)
C22 0.1030(19) 0.0413(11) 0.0697(14) 0.0004(10) 0.0663(15) -0.0135(12)
C30 0.0212(6) 0.0409(8) 0.0315(7) -0.0055(6) 0.0135(5) -0.0051(6)
C31 0.0195(6) 0.0314(7) 0.0345(7) -0.0029(6) 0.0075(5) -0.0004(5)
C32 0.0222(6) 0.0327(8) 0.0220(6) -0.0007(5) 0.0062(5) -0.0049(5)
C33 0.0218(6) 0.0265(7) 0.0252(6) -0.0066(5) 0.0090(5) -0.0066(5)
C34 0.0230(6) 0.0287(7) 0.0290(6) 0.0010(5) 0.0107(5) -0.0064(5)
C35 0.0368(9) 0.0782(15) 0.0495(10) -0.0130(10) 0.0299(9) -0.0091(9)
C36 0.0335(9) 0.0394(10) 0.0675(13) -0.0034(9) 0.0132(9) 0.0096(8)
C37 0.0415(9) 0.0588(12) 0.0245(7) 0.0041(7) 0.0081(7) -0.0131(8)
C38 0.0356(8) 0.0384(9) 0.0436(9) -0.0205(7) 0.0171(7) -0.0076(7)
C39 0.0404(9) 0.0398(9) 0.0427(9) 0.0116(8) 0.0126(7) -0.0110(8)

loop_
_atom_type_symbol
_atom_type_description
_atom_type_scat_dispersion_real
_atom_type_scat_dispersion_imag
_atom_type_scat_source
C C 0.0033 0.0016 'International Tables Vol C Tables 4.2.6.8 and 6.1.1.4'
H H 0.0000 0.0000 'International Tables Vol C Tables 4.2.6.8 and 6.1.1.4'
N N 0.0061 0.0033 'International Tables Vol C Tables 4.2.6.8 and 6.1.1.4'
Si Si 0.0817 0.0704 'International Tables Vol C Tables 4.2.6.8 and 6.1.1.4'
Mo Mo -1.6832 0.6857 'International Tables Vol C Tables 4.2.6.8 and 6.1.1.4'

loop_
_geom_angle_atom_site_label_1
_geom_angle_atom_site_label_2
_geom_angle_atom_site_label_3
_geom_angle
N2 Mo1 N20 107.52(5)
N2 Mo1 N17 107.86(5)
N20 Mo1 N17 61.48(4)
N2 Mo1 C33 98.98(5)
N20 Mo1 C33 137.60(5)
N17 Mo1 C33 139.00(5)
N2 Mo1 C32 118.67(5)
N20 Mo1 C32 100.15(5)
N17 Mo1 C32 133.41(5)
C33 Mo1 C32 37.48(5)
N2 Mo1 C34 114.17(6)
N20 Mo1 C34 138.25(5)
N17 Mo1 C34 102.12(5)
C33 Mo1 C34 37.44(5)
C32 Mo1 C34 61.83(5)
N2 Mo1 C31 153.64(5)
N20 Mo1 C31 85.24(5)
N17 Mo1 C31 98.49(5)
C33 Mo1 C31 58.77(5)
C32 Mo1 C31 35.05(5)
C34 Mo1 C31 57.97(5)
N2 Mo1 C30 148.66(6)
N20 Mo1 C30 103.59(5)
N17 Mo1 C30 83.64(5)
C33 Mo1 C30 58.53(5)
C32 Mo1 C30 58.04(5)
C34 Mo1 C30 34.66(6)
C31 Mo1 C30 32.87(5)
Si3 N2 Mo1 172.69(8)
N2 Si3 C6 110.16(8)
N2 Si3 C4 109.37(8)
C6 Si3 C4 109.55(10)
N2 Si3 C5 109.25(9)
C6 Si3 C5 109.38(12)
C4 Si3 C5 109.12(12)
Si3 C4 H4A 109.5
Si3 C4 H4B 109.5
H4A C4 H4B 109.5
Si3 C4 H4C 109.5
H4A C4 H4C 109.5
H4B C4 H4C 109.5
Si3 C5 H5A 109.5
Si3 C5 H5B 109.5
H5A C5 H5B 109.5
Si3 C5 H5C 109.5
H5A C5 H5C 109.5
H5B C5 H5C 109.5
Si3 C6 H6A 109.5
Si3 C6 H6B 109.5
H6A C6 H6B 109.5
Si3 C6 H6C 109.5
H6A C6 H6C 109.5
H6B C6 H6C 109.5
N17 C10 N20 110.49(12)
N17 C10 C11 125.21(12)
N20 C10 C11 124.28(13)
C12 C11 C16 119.84(15)
C12 C11 C10 120.38(15)
C16 C11 C10 119.78(14)
C11 C12 C13 119.8(2)
C11 C12 H12 120.1
C13 C12 H12 120.1
C14 C13 C12 119.9(2)
C14 C13 H13 120.0
C12 C13 H13 120.0
C15 C14 C13 120.30(18)
C15 C14 H14 119.8
C13 C14 H14 119.8
C14 C15 C16 120.3(2)
C14 C15 H15 119.8
C16 C15 H15 119.8
C15 C16 C11 119.77(19)
C15 C16 H16 120.1
C11 C16 H16 120.1
C10 N17 C18 124.01(12)
C10 N17 Mo1 92.39(8)
C18 N17 Mo1 137.29(10)
N17 C18 C19 112.60(13)
N17 C18 H18A 109.1
C19 C18 H18A 109.1
N17 C18 H18B 109.1
C19 C18 H18B 109.1
H18A C18 H18B 107.8
C18 C19 H19A 109.5
C18 C19 H19B 109.5
H19A C19 H19B 109.5
C18 C19 H19C 109.5
H19A C19 H19C 109.5
H19B C19 H19C 109.5
C10 N20 C21 125.25(12)
C10 N20 Mo1 92.94(9)
C21 N20 Mo1 138.06(10)
N20 C21 C22 111.69(15)
N20 C21 H21A 109.3
C22 C21 H21A 109.3
N20 C21 H21B 109.3
C22 C21 H21B 109.3
H21A C21 H21B 107.9
C21 C22 H22A 109.5
C21 C22 H22B 109.5
H22A C22 H22B 109.5
C21 C22 H22C 109.5
H22A C22 H22C 109.5
H22B C22 H22C 109.5
C31 C30 C34 109.46(13)
C31 C30 C35 125.46(17)
C34 C30 C35 125.00(17)
C31 C30 Mo1 73.40(9)
C34 C30 Mo1 65.29(8)
C35 C30 Mo1 125.13(11)
C30 C31 C32 108.86(14)
C30 C31 C36 125.46(17)
C32 C31 C36 125.61(16)
C30 C31 Mo1 73.73(8)
C32 C31 Mo1 65.02(8)
C36 C31 Mo1 124.88(12)
C33 C32 C31 106.30(13)
C33 C32 C37 126.07(15)
C31 C32 C37 125.76(15)
C33 C32 Mo1 68.67(7)
C31 C32 Mo1 79.93(8)
C37 C32 Mo1 128.59(11)
C32 C33 C34 108.62(13)
C32 C33 C38 124.95(14)
C34 C33 C38 126.28(15)
C32 C33 Mo1 73.85(8)
C34 C33 Mo1 74.17(8)
C38 C33 Mo1 121.62(10)
C30 C34 C33 106.45(13)
C30 C34 C39 126.68(15)
C33 C34 C39 126.02(15)
C30 C34 Mo1 80.04(9)
C33 C34 Mo1 68.39(8)
C39 C34 Mo1 124.83(11)
C30 C35 H35A 109.5
C30 C35 H35B 109.5
H35A C35 H35B 109.5
C30 C35 H35C 109.5
H35A C35 H35C 109.5
H35B C35 H35C 109.5
C31 C36 H36A 109.5
C31 C36 H36B 109.5
H36A C36 H36B 109.5
C31 C36 H36C 109.5
H36A C36 H36C 109.5
H36B C36 H36C 109.5
C32 C37 H37A 109.5
C32 C37 H37B 109.5
H37A C37 H37B 109.5
C32 C37 H37C 109.5
H37A C37 H37C 109.5
H37B C37 H37C 109.5
C33 C38 H38A 109.5
C33 C38 H38B 109.5
H38A C38 H38B 109.5
C33 C38 H38C 109.5
H38A C38 H38C 109.5
H38B C38 H38C 109.5
C34 C39 H39A 109.5
C34 C39 H39B 109.5
H39A C39 H39B 109.5
C34 C39 H39C 109.5
H39A C39 H39C 109.5
H39B C39 H39C 109.5

loop_
_geom_bond_atom_site_label_1
_geom_bond_atom_site_label_2
_geom_bond_distance
Mo1 N2 1.7562(12)
Mo1 N20 2.1284(12)
Mo1 N17 2.1420(12)
Mo1 C33 2.2058(13)
Mo1 C32 2.2745(14)
Mo1 C34 2.2826(14)
Mo1 C31 2.4706(15)
Mo1 C30 2.4748(14)
N2 Si3 1.7309(13)
Si3 C6 1.8602(18)
Si3 C4 1.8625(19)
Si3 C5 1.867(2)
C4 H4A 0.9800
C4 H4B 0.9800
C4 H4C 0.9800
C5 H5A 0.9800
C5 H5B 0.9800
C5 H5C 0.9800
C6 H6A 0.9800
C6 H6B 0.9800
C6 H6C 0.9800
C10 N17 1.3273(19)
C10 N20 1.3294(16)
C10 C11 1.4939(19)
C11 C12 1.387(2)
C11 C16 1.391(2)
C12 C13 1.395(3)
C12 H12 0.9500
C13 C14 1.382(4)
C13 H13 0.9500
C14 C15 1.373(4)
C14 H14 0.9500
C15 C16 1.390(2)
C15 H15 0.9500
C16 H16 0.9500
N17 C18 1.4574(18)
C18 C19 1.518(2)
C18 H18A 0.9900
C18 H18B 0.9900
C19 H19A 0.9800
C19 H19B 0.9800
C19 H19C 0.9800
N20 C21 1.4481(19)
C21 C22 1.517(3)
C21 H21A 0.9900
C21 H21B 0.9900
C22 H22A 0.9800
C22 H22B 0.9800
C22 H22C 0.9800
C30 C31 1.399(2)
C30 C34 1.429(2)
C30 C35 1.504(2)
C31 C32 1.441(2)
C31 C36 1.500(2)
C32 C33 1.441(2)
C32 C37 1.499(2)
C33 C34 1.442(2)
C33 C38 1.499(2)
C34 C39 1.509(2)
C35 H35A 0.9800
C35 H35B 0.9800
C35 H35C 0.9800
C36 H36A 0.9800
C36 H36B 0.9800
C36 H36C 0.9800
C37 H37A 0.9800
C37 H37B 0.9800
C37 H37C 0.9800
C38 H38A 0.9800
C38 H38B 0.9800
C38 H38C 0.9800
C39 H39A 0.9800
C39 H39B 0.9800
C39 H39C 0.9800

loop_
_geom_torsion_atom_site_label_1
_geom_torsion_atom_site_label_2
_geom_torsion_atom_site_label_3
_geom_torsion_atom_site_label_4
_geom_torsion
N17 C10 C11 C12 -99.69(19)
N20 C10 C11 C12 78.8(2)
N17 C10 C11 C16 81.2(2)
N20 C10 C11 C16 -100.26(18)
C16 C11 C12 C13 1.2(3)
C10 C11 C12 C13 -177.92(17)
C11 C12 C13 C14 -0.3(3)
C12 C13 C14 C15 -0.7(3)
C13 C14 C15 C16 0.8(3)
C14 C15 C16 C11 0.0(3)
C12 C11 C16 C15 -1.0(3)
C10 C11 C16 C15 178.05(15)
N20 C10 N17 C18 -171.47(13)
C11 C10 N17 C18 7.2(2)
N20 C10 N17 Mo1 -15.22(12)
C11 C10 N17 Mo1 163.46(13)
C10 N17 C18 C19 93.49(18)
Mo1 N17 C18 C19 -50.1(2)
N17 C10 N20 C21 176.81(14)
C11 C10 N20 C21 -1.9(2)
N17 C10 N20 Mo1 15.33(12)
C11 C10 N20 Mo1 -163.37(13)
C10 N20 C21 C22 -110.52(18)
Mo1 N20 C21 C22 41.2(2)
C34 C30 C31 C32 -0.23(17)
C35 C30 C31 C32 -177.29(15)
Mo1 C30 C31 C32 -55.62(10)
C34 C30 C31 C36 176.96(15)
C35 C30 C31 C36 -0.1(3)
Mo1 C30 C31 C36 121.56(16)
C34 C30 C31 Mo1 55.39(10)
C35 C30 C31 Mo1 -121.66(16)
C30 C31 C32 C33 -3.16(16)
C36 C31 C32 C33 179.65(15)
Mo1 C31 C32 C33 -64.10(9)
C30 C31 C32 C37 -168.32(15)
C36 C31 C32 C37 14.5(3)
Mo1 C31 C32 C37 130.75(16)
C30 C31 C32 Mo1 60.94(11)
C36 C31 C32 Mo1 -116.25(16)
C31 C32 C33 C34 5.35(15)
C37 C32 C33 C34 170.44(14)
Mo1 C32 C33 C34 -66.60(9)
C31 C32 C33 C38 -170.43(14)
C37 C32 C33 C38 -5.3(2)
Mo1 C32 C33 C38 117.61(14)
C31 C32 C33 Mo1 71.95(10)
C37 C32 C33 Mo1 -122.96(15)
C31 C30 C34 C33 3.53(16)
C35 C30 C34 C33 -179.40(15)
Mo1 C30 C34 C33 63.78(9)
C31 C30 C34 C39 173.42(15)
C35 C30 C34 C39 -9.5(3)
Mo1 C30 C34 C39 -126.32(16)
C31 C30 C34 Mo1 -60.26(11)
C35 C30 C34 Mo1 116.82(16)
C32 C33 C34 C30 -5.50(15)
C38 C33 C34 C30 170.22(14)
Mo1 C33 C34 C30 -71.88(10)
C32 C33 C34 C39 -175.47(14)
C38 C33 C34 C39 0.2(2)
Mo1 C33 C34 C39 118.14(15)
C32 C33 C34 Mo1 66.39(9)
C38 C33 C34 Mo1 -117.90(15)
